data_7217770
loop_
_publ_author_name
'Miyoshi, Yasuhito'
'Yoshikawa, Hirofumi'
'Awaga, Kunio'

_publ_section_title
;
 Crystal-to-crystal transformation in solid-state electrochemical doping
 of Cl&#x2212;ions to the nanoporous neutral radical lithium
 phthalocyanine: revelation of electron--electron correlations in the 1D
 half-filled system
;
_journal_issue 39
_journal_name_full CrystEngComm
_journal_page_first 9266
_journal_paper_doi 10.1039/C4CE01222D
_journal_volume 16
_journal_year 2014
_chemical_formula_moiety 'C32 H16 Li N8 '
_chemical_formula_sum 'C32 H16 Li N8'
_chemical_formula_weight 519.47
_chemical_melting_point 400
_chemical_name_common 'lithium phthalocyanine'
_chemical_name_systematic
; 
lithium phthalocyanine 
;
_space_group_IT_number 124
_symmetry_cell_setting tetragonal
_symmetry_Int_Tables_number 124
_symmetry_space_group_name_Hall '-P 4 2c'
_symmetry_space_group_name_H-M 'P 4/m c c'
_atom_sites_solution_hydrogens geom
_atom_sites_solution_primary direct
_atom_sites_solution_secondary difmap
_audit_creation_method SHELXL-97
_cell_angle_alpha 90.00
_cell_angle_beta 90.00
_cell_angle_gamma 90.00
_cell_formula_units_Z 2
_cell_length_a 13.852(4)
_cell_length_b 13.852(4)
_cell_length_c 6.4216(17)
_cell_measurement_reflns_used 2820
_cell_measurement_temperature 173(2)
_cell_measurement_theta_max 27.4
_cell_measurement_theta_min 3.3
_cell_volume 1232.2(6)
_computing_molecular_graphics Ortep-3
_computing_structure_refinement 'SHELXL-97 (Sheldrick, 1997)'
_computing_structure_solution 'SHELXS-97 (Sheldrick, 1990)'
_diffrn_ambient_temperature 173(2)
_diffrn_detector_area_resol_mean 7.31
_diffrn_measured_fraction_theta_full 0.991
_diffrn_measured_fraction_theta_max 0.991
_diffrn_measurement_device_type 'Rigaku Saturn'
_diffrn_measurement_method \w
_diffrn_radiation_monochromator graphite
_diffrn_radiation_source 'fine-focus sealed tube'
_diffrn_radiation_type MoK\a
_diffrn_radiation_wavelength 0.71070
_diffrn_reflns_av_R_equivalents 0.0386
_diffrn_reflns_av_sigmaI/netI 0.0166
_diffrn_reflns_limit_h_max 18
_diffrn_reflns_limit_h_min -16
_diffrn_reflns_limit_k_max 17
_diffrn_reflns_limit_k_min -18
_diffrn_reflns_limit_l_max 8
_diffrn_reflns_limit_l_min -8
_diffrn_reflns_number 9032
_diffrn_reflns_theta_full 27.50
_diffrn_reflns_theta_max 27.50
_diffrn_reflns_theta_min 3.29
_exptl_absorpt_coefficient_mu 0.087
_exptl_absorpt_correction_T_max 0.983
_exptl_absorpt_correction_T_min 0.921
_exptl_absorpt_correction_type multi-scan
_exptl_absorpt_process_details 'Jacobson, R. (1998) Private communication'
_exptl_crystal_colour green
_exptl_crystal_density_diffrn 1.400
_exptl_crystal_density_meas 1.40
_exptl_crystal_density_method 'not measured'
_exptl_crystal_description prism
_exptl_crystal_F_000 534
_exptl_crystal_size_max 0.20
_exptl_crystal_size_mid 0.20
_exptl_crystal_size_min 0.20
_refine_diff_density_max 0.337
_refine_diff_density_min -0.183
_refine_diff_density_rms 0.036
_refine_ls_extinction_method none
_refine_ls_goodness_of_fit_ref 1.094
_refine_ls_hydrogen_treatment mixed
_refine_ls_matrix_type full
_refine_ls_number_parameters 64
_refine_ls_number_reflns 775
_refine_ls_number_restraints 0
_refine_ls_restrained_S_all 1.094
_refine_ls_R_factor_all 0.0483
_refine_ls_R_factor_gt 0.0426
_refine_ls_shift/su_max 0.000
_refine_ls_shift/su_mean 0.000
_refine_ls_structure_factor_coef Fsqd
_refine_ls_weighting_details 'calc w=1/[\s^2^(Fo^2^)+(0.0541P)^2^+0.3795P] where P=(Fo^2^+2Fc^2^)/3'
_refine_ls_weighting_scheme calc
_refine_ls_wR_factor_gt 0.1054
_refine_ls_wR_factor_ref 0.1089
_reflns_number_gt 692
_reflns_number_total 775
_reflns_threshold_expression >2sigma(I)
_cod_data_source_file c4ce01222d1.cif
_cod_data_source_block LiPc
_cod_depositor_comments
;
The following automatic conversions were performed:

'_chemical_melting_point' value '400K' was changed to '400' - the
value should be numeric and without a unit designator.

Automatic conversion script
Id: cif_fix_values 2281 2013-09-26 08:29:07Z andrius 

 Adding full bibliography for 7217770--7217776.cif.
;
_cod_database_code 7217770

loop_
_symmetry_equiv_pos_as_xyz
'x, y, z'
'-y, x, z'
'-x, -y, z'
'y, -x, z'
'-x, y, z+1/2'
'y, x, z+1/2'
'x, -y, z+1/2'
'-y, -x, z+1/2'
'-x, -y, -z'
'y, -x, -z'
'x, y, -z'
'-y, x, -z'
'x, -y, -z-1/2'
'-y, -x, -z-1/2'
'-x, y, -z-1/2'
'y, x, -z-1/2'

loop_
_atom_site_label
_atom_site_type_symbol
_atom_site_fract_x
_atom_site_fract_y
_atom_site_fract_z
_atom_site_U_iso_or_equiv
_atom_site_adp_type
_atom_site_occupancy
_atom_site_symmetry_multiplicity
_atom_site_calc_flag
_atom_site_refinement_flags
N1 N 0.37295(9) 0.56074(9) 0.5000 0.0219(3) Uani 1 2 d S
N2 N 0.41893(10) 0.72974(9) 0.5000 0.0234(4) Uani 1 2 d S
C1 C 0.35493(11) 0.65761(11) 0.5000 0.0226(4) Uani 1 2 d S
C2 C 0.28678(11) 0.51442(12) 0.5000 0.0229(4) Uani 1 2 d S
C3 C 0.20679(11) 0.58495(12) 0.5000 0.0251(4) Uani 1 2 d S
C4 C 0.24994(11) 0.67559(12) 0.5000 0.0252(4) Uani 1 2 d S
C5 C 0.19487(13) 0.75950(13) 0.5000 0.0325(4) Uani 1 2 d S
H1 H 0.2241 0.8216 0.5000 0.039 Uiso 1 2 calc SR
C6 C 0.09493(15) 0.74840(15) 0.5000 0.0408(5) Uani 1 2 d S
H2 H 0.0551 0.8042 0.5000 0.049 Uiso 1 2 calc SR
C7 C 0.05212(13) 0.65770(15) 0.5000 0.0417(5) Uani 1 2 d S
H3 H -0.0163 0.6527 0.5000 0.050 Uiso 1 2 calc SR
C8 C 0.10781(12) 0.57399(15) 0.5000 0.0343(5) Uani 1 2 d S
H4 H 0.0788 0.5118 0.5000 0.041 Uiso 1 2 calc SR
Li1 Li 0.5000 0.5000 0.5000 0.0297(12) Uani 1 8 d S

loop_
_atom_site_aniso_label
_atom_site_aniso_U_11
_atom_site_aniso_U_22
_atom_site_aniso_U_33
_atom_site_aniso_U_23
_atom_site_aniso_U_13
_atom_site_aniso_U_12
N1 0.0196(7) 0.0182(7) 0.0280(7) 0.000 0.000 -0.0003(5)
N2 0.0235(7) 0.0190(7) 0.0276(7) 0.000 0.000 0.0020(5)
C1 0.0218(8) 0.0229(8) 0.0232(7) 0.000 0.000 0.0037(6)
C2 0.0176(7) 0.0267(9) 0.0242(8) 0.000 0.000 0.0009(6)
C3 0.0203(8) 0.0293(9) 0.0258(8) 0.000 0.000 0.0042(6)
C4 0.0229(8) 0.0295(9) 0.0232(7) 0.000 0.000 0.0054(6)
C5 0.0318(10) 0.0310(9) 0.0347(9) 0.000 0.000 0.0099(7)
C6 0.0316(10) 0.0435(11) 0.0472(12) 0.000 0.000 0.0190(8)
C7 0.0199(9) 0.0523(13) 0.0528(13) 0.000 0.000 0.0102(8)
C8 0.0199(8) 0.0418(10) 0.0412(10) 0.000 0.000 0.0028(7)
Li1 0.0203(15) 0.0203(15) 0.048(3) 0.000 0.000 0.000

loop_
_atom_type_symbol
_atom_type_description
_atom_type_scat_dispersion_real
_atom_type_scat_dispersion_imag
_atom_type_scat_source
C C 0.0033 0.0016 'International Tables Vol C Tables 4.2.6.8 and 6.1.1.4'
H H 0.0000 0.0000 'International Tables Vol C Tables 4.2.6.8 and 6.1.1.4'
Li Li -0.0003 0.0001 'International Tables Vol C Tables 4.2.6.8 and 6.1.1.4'
N N 0.0061 0.0033 'International Tables Vol C Tables 4.2.6.8 and 6.1.1.4'

loop_
_geom_angle_atom_site_label_1
_geom_angle_atom_site_label_2
_geom_angle_atom_site_label_3
_geom_angle
_geom_angle_site_symmetry_1
_geom_angle_site_symmetry_3
C2 N1 C1 107.72(13) . .
C2 N1 Li1 126.18(10) . .
C1 N1 Li1 126.09(11) . .
C1 N2 C2 121.76(13) . 10_566
N2 C1 N1 127.88(14) . .
N2 C1 C4 121.87(13) . .
N1 C1 C4 110.25(14) . .
N2 C2 N1 128.08(14) 2_655 .
N2 C2 C3 121.58(14) 2_655 .
N1 C2 C3 110.34(14) . .
C8 C3 C4 121.77(16) . .
C8 C3 C2 132.28(16) . .
C4 C3 C2 105.94(13) . .
C5 C4 C3 121.27(15) . .
C5 C4 C1 132.99(16) . .
C3 C4 C1 105.74(13) . .
C4 C5 C6 116.93(17) . .
C4 C5 H1 121.5 . .
C6 C5 H1 121.5 . .
C7 C6 C5 121.61(17) . .
C7 C6 H2 119.2 . .
C5 C6 H2 119.2 . .
C6 C7 C8 121.10(17) . .
C6 C7 H3 119.5 . .
C8 C7 H3 119.5 . .
C3 C8 C7 117.32(18) . .
C3 C8 H4 121.3 . .
C7 C8 H4 121.3 . .
N1 Li1 N1 180.0 10_566 2_655
N1 Li1 N1 90.0 10_566 9_666
N1 Li1 N1 90.0 2_655 9_666
N1 Li1 N1 90.0 10_566 .
N1 Li1 N1 90.0 2_655 .
N1 Li1 N1 180.0 9_666 .
N1 Li1 Li1 90.0 10_566 5_655
N1 Li1 Li1 90.0 2_655 5_655
N1 Li1 Li1 90.0 9_666 5_655
N1 Li1 Li1 90.0 . 5_655
N1 Li1 Li1 90.0 10_566 5_654
N1 Li1 Li1 90.0 2_655 5_654
N1 Li1 Li1 90.0 9_666 5_654
N1 Li1 Li1 90.0 . 5_654
Li1 Li1 Li1 180.0 5_655 5_654

loop_
_geom_bond_atom_site_label_1
_geom_bond_atom_site_label_2
_geom_bond_distance
_geom_bond_site_symmetry_2
N1 C2 1.355(2) .
N1 C1 1.3648(19) .
N1 Li1 1.9507(14) .
N2 C1 1.336(2) .
N2 C2 1.342(2) 10_566
C1 C4 1.475(2) .
C2 N2 1.342(2) 2_655
C2 C3 1.477(2) .
C3 C8 1.379(2) .
C3 C4 1.391(2) .
C4 C5 1.390(2) .
C5 C6 1.393(3) .
C5 H1 0.9500 .
C6 C7 1.389(3) .
C6 H2 0.9500 .
C7 C8 1.393(3) .
C7 H3 0.9500 .
C8 H4 0.9500 .
Li1 N1 1.9507(14) 10_566
Li1 N1 1.9507(14) 2_655
Li1 N1 1.9507(14) 9_666
Li1 Li1 3.2108(9) 5_655
Li1 Li1 3.2108(9) 5_654

loop_
_geom_torsion_atom_site_label_1
_geom_torsion_atom_site_label_2
_geom_torsion_atom_site_label_3
_geom_torsion_atom_site_label_4
_geom_torsion
_geom_torsion_site_symmetry_1
_geom_torsion_site_symmetry_4
C2 N2 C1 N1 0.0 10_566 .
C2 N2 C1 C4 180.0 10_566 .
C2 N1 C1 N2 180.0 . .
Li1 N1 C1 N2 0.0 . .
C2 N1 C1 C4 0.0 . .
Li1 N1 C1 C4 180.0 . .
C1 N1 C2 N2 180.0 . 2_655
Li1 N1 C2 N2 0.0 . 2_655
C1 N1 C2 C3 0.0 . .
Li1 N1 C2 C3 180.0 . .
N2 C2 C3 C8 0.0 2_655 .
N1 C2 C3 C8 180.0 . .
N2 C2 C3 C4 180.0 2_655 .
N1 C2 C3 C4 0.0 . .
C8 C3 C4 C5 0.0 . .
C2 C3 C4 C5 180.0 . .
C8 C3 C4 C1 180.0 . .
C2 C3 C4 C1 0.0 . .
N2 C1 C4 C5 0.0 . .
N1 C1 C4 C5 180.0 . .
N2 C1 C4 C3 180.0 . .
N1 C1 C4 C3 0.0 . .
C3 C4 C5 C6 0.0 . .
C1 C4 C5 C6 180.0 . .
C4 C5 C6 C7 0.0 . .
C5 C6 C7 C8 0.0 . .
C4 C3 C8 C7 0.0 . .
C2 C3 C8 C7 180.0 . .
C6 C7 C8 C3 0.0 . .
C2 N1 Li1 N1 180.0 . 10_566
C1 N1 Li1 N1 0.0 . 10_566
C2 N1 Li1 N1 0.0 . 2_655
C1 N1 Li1 N1 180.0 . 2_655
C2 N1 Li1 N1 0(100) . 9_666
C1 N1 Li1 N1 180(100) . 9_666
C2 N1 Li1 Li1 -90.0 . 5_655
C1 N1 Li1 Li1 90.0 . 5_655
C2 N1 Li1 Li1 90.0 . 5_654
C1 N1 Li1 Li1 -90.0 . 5_654
